data_4519383
loop_
_publ_author_name
'Takahashi, Kohei'
'Sakurazawa, Yuji'
'Iwai, Asaki'
'Iwasawa, Nobuharu'

_publ_section_title
;
 Catalytic Synthesis of a Methylmalonate Salt from Ethylene and Carbon
 Dioxide through Photoinduced Activation and Photoredox-Catalyzed
 Reduction of Nickelalactones
;
_journal_issue 7
_journal_name_full 'ACS Catalysis'
_journal_page_first 3776
_journal_page_last 3781
_journal_paper_doi 10.1021/acscatal.2c01053
_journal_volume 12
_journal_year 2022
_chemical_formula_moiety 'C29 H41 N2 Ni O4 P, C4 H9 N O'
_chemical_formula_sum 'C33 H50 N3 Ni O5 P'
_chemical_formula_weight 658.44
_space_group_crystal_system monoclinic
_space_group_IT_number 14
_space_group_name_Hall '-P 2ybc'
_space_group_name_H-M_alt 'P 1 21/c 1'
_atom_sites_solution_hydrogens geom
_atom_sites_solution_primary dual
_audit_creation_date 2020-01-08
_audit_creation_method
;
Olex2 1.2
(compiled 2018.05.29 svn.r3508 for OlexSys, GUI svn.r5506)
;
_cell_angle_alpha 90
_cell_angle_beta 97.271(5)
_cell_angle_gamma 90
_cell_formula_units_Z 4
_cell_length_a 16.5365(9)
_cell_length_b 15.9821(6)
_cell_length_c 12.9995(6)
_cell_measurement_reflns_used 7103
_cell_measurement_temperature 123
_cell_measurement_theta_max 74.1380
_cell_measurement_theta_min 3.8560
_cell_volume 3408.0(3)
_computing_cell_refinement 'CrysAlisPro 1.171.40.37a (Rigaku OD, 2019)'
_computing_data_collection 'CrysAlisPro 1.171.40.37a (Rigaku OD, 2019)'
_computing_data_reduction 'CrysAlisPro 1.171.40.37a (Rigaku OD, 2019)'
_computing_molecular_graphics 'Olex2 (Dolomanov et al., 2009)'
_computing_publication_material 'Olex2 (Dolomanov et al., 2009)'
_computing_structure_refinement 'ShelXL (Sheldrick, 2015)'
_computing_structure_solution 'ShelXT (Sheldrick, 2015)'
_diffrn_ambient_temperature 123
_diffrn_detector 'CCD plate'
_diffrn_detector_area_resol_mean 10.0000
_diffrn_detector_type HyPix
_diffrn_measured_fraction_theta_full 0.998
_diffrn_measured_fraction_theta_max 0.997
_diffrn_measurement_details
;
List of Runs (angles in degrees, time in seconds):

  # Type    Start    End  Width  t~exp~   \w     \q     \k     \f   Frames
--------------------------------------------------------------------------
  1  \w    -18.00  23.00   0.50   18.39    --   46.86 -40.00  21.00   82
  2  \w     35.00  69.00   0.50   73.57    --  104.75 -61.00 -30.00   68
  3  \w     75.00 102.00   0.50   73.57    --  104.75 -94.00-120.00   54
  4  \w     34.00  68.00   0.50   73.57    --  104.75 -94.00-120.00   68
  5  \w    146.00 174.00   0.50   73.57    --  104.75  30.00 -90.00   56
  6  \w     92.00 133.00   0.50   73.57    --  104.75  30.00 -90.00   82
  7  \w     76.00 114.00   0.50   18.39    --   46.86  40.00 175.00   76
  8  \w    108.00 134.00   0.50   73.57    --  104.75  40.00 175.00   52
  9  \w    -24.00  23.00   0.50   18.39    --  -46.86  19.00 -30.00   94
 10  \w    -57.00 -31.00   0.50   73.57    -- -102.00  61.00  90.00   52
 11  \w    -61.00 -34.00   0.50   73.57    -- -102.00  61.00 120.00   54
 12  \w    -63.00 -38.00   0.50   73.57    -- -102.00  61.00 150.00   50
 13  \w    -29.00  26.00   0.50   18.39    --  -46.86  40.00 175.00  110
 14  \w   -115.00 -46.00   0.50   18.39    --  -46.86 -40.00  21.00  138
 15  \w   -112.00 -84.00   0.50   18.39    --  -46.86-125.00  90.00   56
 16  \w   -159.00-101.00   0.50   73.57    -- -102.00 -94.00 120.00  116
 17  \w   -166.00 -86.00   0.50   73.57    -- -102.00 -40.00  21.00  160
 18  \w    -69.00 -29.00   0.50   73.57    -- -102.00  61.00   0.00   80
 19  \w    -64.00 -37.00   0.50   73.57    -- -102.00  61.00  30.00   54
 20  \w    -69.00 -41.00   0.50   73.57    -- -102.00  61.00 -30.00   56
 21  \w    -67.00 -42.00   0.50   73.57    -- -102.00  61.00 -90.00   50
 22  \w    -69.00 -30.00   0.50   73.57    -- -102.00  61.00 -60.00   78
 23  \w    -69.00 -30.00   0.50   73.57    -- -102.00  61.00-180.00   78
 24  \w   -113.00 -81.00   0.50   18.39    --  -46.86-125.00-180.00   64
 25  \w   -167.00 -93.00   0.50   73.57    -- -102.00 -30.00 -60.00  148
;
_diffrn_measurement_device 'four-circle diffractometer'
_diffrn_measurement_device_type 'XtaLAB Synergy R, DW system, HyPix'
_diffrn_measurement_method '\w scans'
_diffrn_orient_matrix_type 'CrysAlisPro convention (1999,Acta A55,543-557)'
_diffrn_orient_matrix_UB_11 -0.0868416000
_diffrn_orient_matrix_UB_12 -0.0065985000
_diffrn_orient_matrix_UB_13 -0.0584694000
_diffrn_orient_matrix_UB_21 0.0277751000
_diffrn_orient_matrix_UB_22 0.0476577000
_diffrn_orient_matrix_UB_23 -0.0924348000
_diffrn_orient_matrix_UB_31 0.0226269000
_diffrn_orient_matrix_UB_32 -0.0834962000
_diffrn_orient_matrix_UB_33 -0.0480380000
_diffrn_radiation_monochromator mirror
_diffrn_radiation_probe x-ray
_diffrn_radiation_type CuK\a
_diffrn_radiation_wavelength 1.54184
_diffrn_reflns_av_R_equivalents 0.0754
_diffrn_reflns_av_unetI/netI 0.0614
_diffrn_reflns_Laue_measured_fraction_full 0.998
_diffrn_reflns_Laue_measured_fraction_max 0.997
_diffrn_reflns_limit_h_max 19
_diffrn_reflns_limit_h_min -19
_diffrn_reflns_limit_k_max 15
_diffrn_reflns_limit_k_min -19
_diffrn_reflns_limit_l_max 15
_diffrn_reflns_limit_l_min -15
_diffrn_reflns_number 21916
_diffrn_reflns_point_group_measured_fraction_full 0.998
_diffrn_reflns_point_group_measured_fraction_max 0.997
_diffrn_reflns_theta_full 67.684
_diffrn_reflns_theta_max 68.246
_diffrn_reflns_theta_min 3.862
_diffrn_source 'Rotating-anode X-ray tube'
_diffrn_source_type 'Rigaku (Cu) X-ray Source'
_exptl_absorpt_coefficient_mu 1.605
_exptl_absorpt_correction_T_max 1.00000
_exptl_absorpt_correction_T_min 0.68685
_exptl_absorpt_correction_type multi-scan
_exptl_absorpt_process_details
;
CrysAlisPro 1.171.40.37a (Rigaku Oxford Diffraction, 2019)
Empirical absorption correction using spherical harmonics,
 implemented in SCALE3 ABSPACK scaling algorithm.
;
_exptl_crystal_colour yellow
_exptl_crystal_colour_primary yellow
_exptl_crystal_density_diffrn 1.283
_exptl_crystal_description needle
_exptl_crystal_F_000 1408
_exptl_crystal_size_max 0.263
_exptl_crystal_size_mid 0.041
_exptl_crystal_size_min 0.023
_refine_diff_density_max 0.653
_refine_diff_density_min -0.446
_refine_diff_density_rms 0.072
_refine_ls_extinction_method none
_refine_ls_goodness_of_fit_ref 1.075
_refine_ls_hydrogen_treatment constr
_refine_ls_matrix_type full
_refine_ls_number_parameters 395
_refine_ls_number_reflns 6223
_refine_ls_number_restraints 0
_refine_ls_restrained_S_all 1.075
_refine_ls_R_factor_all 0.0849
_refine_ls_R_factor_gt 0.0608
_refine_ls_shift/su_max 0.001
_refine_ls_shift/su_mean 0.000
_refine_ls_structure_factor_coef Fsqd
_refine_ls_weighting_details 'w=1/[\s^2^(Fo^2^)+(0.0913P)^2^+1.3346P] where P=(Fo^2^+2Fc^2^)/3'
_refine_ls_weighting_scheme calc
_refine_ls_wR_factor_gt 0.1585
_refine_ls_wR_factor_ref 0.1731
_reflns_Friedel_coverage 0.000
_reflns_number_gt 4467
_reflns_number_total 6223
_reflns_threshold_expression 'I > 2\s(I)'
_cod_data_source_file cs2c01053_si_002.cif
_cod_data_source_block 191128ai-706
_cod_database_code 4519383
_shelx_shelxl_version_number 2016/6
_chemical_oxdiff_formula NiO4PN2C31H43
_shelx_space_group_comment
;
The symmetry employed for this shelxl refinement is uniquely defined
by the following loop, which should always be used as a source of
symmetry information in preference to the above space-group names.
They are only intended as comments.
;
_reflns_odcompleteness_completeness 99.66
_reflns_odcompleteness_iscentric 1
_reflns_odcompleteness_theta 68.13
_olex2_refinement_description
;
1. Fixed Uiso
 At 1.2 times of:
  All C(H) groups, All C(H,H) groups
 At 1.5 times of:
  All C(H,H,H) groups
2.a Ternary CH refined with riding coordinates:
 C15(H15), C21(H21), C32(H32)
2.b Secondary CH2 refined with riding coordinates:
 C16(H16A,H16B), C13(H13A,H13B), C20(H20A,H20B), C26(H26A,H26B), C19(H19A,
 H19B), C18(H18A,H18B), C22(H22A,H22B), C17(H17A,H17B), C24(H24A,H24B),
 C25(H25A,H25B), C23(H23A,H23B)
2.c Aromatic/amide H refined with riding coordinates:
 C6(H6), C4(H4), C12(H12), C11(H11)
2.d Idealised Me refined as rotating group:
 C28(H28A,H28B,H28C), C29(H29A,H29B,H29C), C27(H27A,H27B,H27C), C36(H36A,H36B,
 H36C), C42(H42A,H42B,H42C), C41(H41A,H41B,H41C), C43(H43A,H43B,H43C)
;
_olex2_submission_special_instructions 'No special instructions were received'
_oxdiff_exptl_absorpt_empirical_details
;
Empirical correction (ABSPACK) includes:
- Absorption correction using spherical harmonics
- Frame scaling
;
_oxdiff_exptl_absorpt_empirical_full_max 2.308
_oxdiff_exptl_absorpt_empirical_full_min 0.490

loop_
_space_group_symop_operation_xyz
'x, y, z'
'-x, y+1/2, -z+1/2'
'-x, -y, -z'
'x, -y-1/2, z-1/2'

loop_
_atom_site_label
_atom_site_type_symbol
_atom_site_fract_x
_atom_site_fract_y
_atom_site_fract_z
_atom_site_U_iso_or_equiv
_atom_site_adp_type
_atom_site_occupancy
_atom_site_site_symmetry_order
_atom_site_calc_flag
_atom_site_refinement_flags_posn
_atom_site_refinement_flags_adp
_atom_site_refinement_flags_occupancy
_atom_site_disorder_assembly
_atom_site_disorder_group
Ni1 Ni 0.69405(3) 0.72621(3) 0.83351(4) 0.0381(2) Uani 1 1 d . . . . .
P14 P 0.62816(5) 0.83028(5) 0.88551(6) 0.0373(2) Uani 1 1 d . . . . .
O35 O 0.59884(15) 0.68639(13) 0.75164(18) 0.0445(6) Uani 1 1 d . . . . .
O30 O 0.75649(16) 0.64359(14) 0.77669(18) 0.0472(6) Uani 1 1 d . . . . .
N8 N 0.76760(17) 0.82283(17) 1.0041(2) 0.0398(6) Uani 1 1 d . . . . .
N10 N 0.86061(18) 0.74839(17) 0.9481(2) 0.0409(7) Uani 1 1 d . . . . .
O37 O 0.76067(19) 0.51499(16) 0.7157(2) 0.0622(8) Uani 1 1 d . . . . .
O34 O 0.51841(17) 0.57641(16) 0.7162(2) 0.0579(7) Uani 1 1 d . . . . .
C9 C 0.7797(2) 0.7659(2) 0.9291(3) 0.0398(8) Uani 1 1 d . . . . .
C6 C 0.9998(2) 0.6735(2) 0.7673(3) 0.0404(8) Uani 1 1 d . . . . .
H6 H 1.030206 0.695451 0.718128 0.049 Uiso 1 1 calc R . . . .
C15 C 0.5230(2) 0.81479(19) 0.9091(3) 0.0412(8) Uani 1 1 d . . . . .
H15 H 0.490298 0.806855 0.841491 0.049 Uiso 1 1 calc R . . . .
C3 C 0.9115(2) 0.6080(2) 0.9178(3) 0.0439(8) Uani 1 1 d . . . . .
C5 C 1.0038(2) 0.5885(2) 0.7884(3) 0.0423(8) Uani 1 1 d . . . . .
C2 C 0.9078(2) 0.6929(2) 0.8921(3) 0.0385(8) Uani 1 1 d . . . . .
C21 C 0.6299(2) 0.9224(2) 0.8020(3) 0.0404(8) Uani 1 1 d . . . . .
H21 H 0.590428 0.962776 0.822931 0.048 Uiso 1 1 calc R . . . .
C7 C 0.9516(2) 0.72638(19) 0.8178(3) 0.0388(8) Uani 1 1 d . . . . .
O38 O 0.8946(2) 0.2940(2) 0.4265(3) 0.0827(10) Uani 1 1 d . . . . .
C4 C 0.9592(2) 0.5574(2) 0.8637(3) 0.0470(9) Uani 1 1 d . . . . .
H4 H 0.961530 0.500370 0.878183 0.056 Uiso 1 1 calc R . . . .
C16 C 0.5144(3) 0.7351(2) 0.9728(3) 0.0505(9) Uani 1 1 d . . . . .
H16A H 0.533660 0.687407 0.936747 0.061 Uiso 1 1 calc R . . . .
H16B H 0.547903 0.740063 1.039381 0.061 Uiso 1 1 calc R . . . .
C13 C 0.6865(2) 0.8567(2) 1.0118(3) 0.0426(8) Uani 1 1 d . . . . .
H13A H 0.688612 0.916724 1.022529 0.051 Uiso 1 1 calc R . . . .
H13B H 0.662598 0.830691 1.068335 0.051 Uiso 1 1 calc R . . . .
C20 C 0.4877(2) 0.8905(2) 0.9610(3) 0.0439(8) Uani 1 1 d . . . . .
H20A H 0.521449 0.902448 1.025884 0.053 Uiso 1 1 calc R . . . .
H20B H 0.489139 0.939030 0.916424 0.053 Uiso 1 1 calc R . . . .
C12 C 0.8382(2) 0.8407(2) 1.0681(3) 0.0478(9) Uani 1 1 d . . . . .
H12 H 0.844063 0.877055 1.124405 0.057 Uiso 1 1 calc R . . . .
C31 C 0.7281(2) 0.5696(2) 0.7638(3) 0.0470(9) Uani 1 1 d . . . . .
C11 C 0.8970(2) 0.7947(2) 1.0325(3) 0.0468(9) Uani 1 1 d . . . . .
H11 H 0.951873 0.794013 1.059283 0.056 Uiso 1 1 calc R . . . .
C33 C 0.5830(2) 0.6074(2) 0.7548(3) 0.0464(9) Uani 1 1 d . . . . .
C26 C 0.6013(3) 0.8969(2) 0.6897(3) 0.0533(10) Uani 1 1 d . . . . .
H26A H 0.547279 0.872595 0.685351 0.064 Uiso 1 1 calc R . . . .
H26B H 0.637943 0.854840 0.668044 0.064 Uiso 1 1 calc R . . . .
C32 C 0.6502(2) 0.5523(2) 0.8127(3) 0.0512(9) Uani 1 1 d . . . . .
H32 H 0.659485 0.572224 0.884512 0.061 Uiso 1 1 calc R . . . .
C28 C 0.8633(3) 0.5730(2) 0.9981(3) 0.0561(10) Uani 1 1 d . . . . .
H28A H 0.874517 0.604775 1.061016 0.084 Uiso 1 1 calc GR . . . .
H28B H 0.878311 0.515649 1.011492 0.084 Uiso 1 1 calc GR . . . .
H28C H 0.806154 0.576250 0.973384 0.084 Uiso 1 1 calc GR . . . .
C29 C 0.9454(3) 0.8179(2) 0.7901(3) 0.0533(10) Uani 1 1 d . . . . .
H29A H 0.982505 0.830531 0.741128 0.080 Uiso 1 1 calc GR . . . .
H29B H 0.959023 0.850891 0.851534 0.080 Uiso 1 1 calc GR . . . .
H29C H 0.890732 0.830458 0.760003 0.080 Uiso 1 1 calc GR . . . .
C27 C 1.0544(3) 0.5329(2) 0.7292(3) 0.0580(10) Uani 1 1 d . . . . .
H27A H 1.019262 0.498569 0.682207 0.087 Uiso 1 1 calc GR . . . .
H27B H 1.088227 0.497817 0.776791 0.087 Uiso 1 1 calc GR . . . .
H27C H 1.088095 0.566584 0.690774 0.087 Uiso 1 1 calc GR . . . .
C19 C 0.4012(2) 0.8757(2) 0.9819(3) 0.0543(10) Uani 1 1 d . . . . .
H19A H 0.365915 0.872238 0.916438 0.065 Uiso 1 1 calc R . . . .
H19B H 0.383274 0.922787 1.020314 0.065 Uiso 1 1 calc R . . . .
C18 C 0.3931(3) 0.7957(2) 1.0432(3) 0.0559(10) Uani 1 1 d . . . . .
H18A H 0.422581 0.801831 1.112210 0.067 Uiso 1 1 calc R . . . .
H18B H 0.336086 0.786201 1.050328 0.067 Uiso 1 1 calc R . . . .
C22 C 0.7125(2) 0.9657(3) 0.8107(3) 0.0579(10) Uani 1 1 d . . . . .
H22A H 0.753314 0.926939 0.791784 0.070 Uiso 1 1 calc R . . . .
H22B H 0.728582 0.983322 0.881794 0.070 Uiso 1 1 calc R . . . .
C17 C 0.4264(3) 0.7209(2) 0.9898(3) 0.0562(10) Uani 1 1 d . . . . .
H17A H 0.422797 0.671328 1.031979 0.067 Uiso 1 1 calc R . . . .
H17B H 0.393556 0.711605 0.923496 0.067 Uiso 1 1 calc R . . . .
N11 N 0.8411(3) 0.3156(3) 0.5697(4) 0.0909(14) Uani 1 1 d . . . . .
C24 C 0.6808(3) 1.0165(3) 0.6267(4) 0.0663(12) Uani 1 1 d . . . . .
H24A H 0.677023 1.065687 0.582594 0.080 Uiso 1 1 calc R . . . .
H24B H 0.721251 0.979328 0.603669 0.080 Uiso 1 1 calc R . . . .
C25 C 0.5994(3) 0.9729(2) 0.6165(3) 0.0596(11) Uani 1 1 d . . . . .
H25A H 0.585038 0.954455 0.545456 0.072 Uiso 1 1 calc R . . . .
H25B H 0.557892 1.011911 0.632823 0.072 Uiso 1 1 calc R . . . .
C23 C 0.7076(3) 1.0425(3) 0.7383(4) 0.0661(12) Uani 1 1 d . . . . .
H23A H 0.669092 1.082544 0.759925 0.079 Uiso 1 1 calc R . . . .
H23B H 0.760588 1.069251 0.743112 0.079 Uiso 1 1 calc R . . . .
C36 C 0.6291(3) 0.4605(2) 0.8161(4) 0.0653(12) Uani 1 1 d . . . . .
H36A H 0.617628 0.439333 0.746660 0.098 Uiso 1 1 calc GR . . . .
H36B H 0.581987 0.453365 0.851479 0.098 Uiso 1 1 calc GR . . . .
H36C H 0.674228 0.430378 0.852317 0.098 Uiso 1 1 calc GR . . . .
C39 C 0.8595(3) 0.2657(4) 0.4991(5) 0.0834(16) Uani 1 1 d . . . . .
C42 C 0.8379(4) 0.1759(3) 0.5128(5) 0.0946(19) Uani 1 1 d . . . . .
H42A H 0.779898 0.170713 0.511197 0.142 Uiso 1 1 calc GR . . . .
H42B H 0.864368 0.156074 0.578257 0.142 Uiso 1 1 calc GR . . . .
H42C H 0.855501 0.143220 0.457800 0.142 Uiso 1 1 calc GR . . . .
C41 C 0.8593(4) 0.4100(3) 0.5567(4) 0.0875(16) Uani 1 1 d . . . . .
H41A H 0.914901 0.416932 0.544438 0.131 Uiso 1 1 calc GR . . . .
H41B H 0.850454 0.439435 0.618704 0.131 Uiso 1 1 calc GR . . . .
H41C H 0.823662 0.431983 0.498995 0.131 Uiso 1 1 calc GR . . . .
C43 C 0.8036(3) 0.2939(4) 0.6643(4) 0.0916(18) Uani 1 1 d . . . . .
H43A H 0.771905 0.243705 0.651946 0.137 Uiso 1 1 calc GR . . . .
H43B H 0.768944 0.338795 0.680826 0.137 Uiso 1 1 calc GR . . . .
H43C H 0.845722 0.285005 0.721176 0.137 Uiso 1 1 calc GR . . . .

loop_
_atom_site_aniso_label
_atom_site_aniso_U_11
_atom_site_aniso_U_22
_atom_site_aniso_U_33
_atom_site_aniso_U_23
_atom_site_aniso_U_13
_atom_site_aniso_U_12
Ni1 0.0485(4) 0.0269(3) 0.0361(3) -0.0032(2) -0.0052(2) 0.0032(2)
P14 0.0471(5) 0.0262(4) 0.0359(4) -0.0019(3) -0.0051(4) 0.0032(3)
O35 0.0563(15) 0.0313(12) 0.0430(13) -0.0043(9) -0.0049(11) -0.0001(10)
O30 0.0591(16) 0.0366(13) 0.0446(13) -0.0022(10) 0.0018(11) 0.0035(11)
N8 0.0440(16) 0.0370(14) 0.0360(14) -0.0052(11) -0.0046(12) 0.0030(12)
N10 0.0472(17) 0.0348(14) 0.0383(15) -0.0039(11) -0.0039(13) 0.0063(12)
O37 0.084(2) 0.0375(14) 0.0660(17) -0.0100(12) 0.0132(15) 0.0039(14)
O34 0.0672(18) 0.0462(14) 0.0557(16) -0.0005(12) -0.0104(14) -0.0131(13)
C9 0.049(2) 0.0344(17) 0.0353(17) -0.0029(13) 0.0006(14) 0.0014(15)
C6 0.0475(19) 0.0322(16) 0.0387(17) -0.0002(13) -0.0058(15) -0.0014(14)
C15 0.054(2) 0.0299(16) 0.0369(17) 0.0006(13) -0.0067(15) 0.0012(15)
C3 0.047(2) 0.0339(17) 0.0484(19) 0.0057(14) -0.0029(16) 0.0013(15)
C5 0.0445(19) 0.0334(17) 0.0471(19) -0.0036(14) -0.0013(15) 0.0023(15)
C2 0.0414(19) 0.0320(16) 0.0401(17) -0.0024(13) -0.0028(15) 0.0033(14)
C21 0.0458(19) 0.0325(16) 0.0422(18) -0.0005(13) 0.0027(15) 0.0038(14)
C7 0.0451(19) 0.0286(16) 0.0402(17) 0.0016(13) -0.0043(15) 0.0008(14)
O38 0.089(2) 0.094(2) 0.070(2) 0.0159(18) 0.0275(19) 0.000(2)
C4 0.052(2) 0.0262(16) 0.061(2) 0.0041(15) 0.0005(18) 0.0006(15)
C16 0.066(3) 0.0313(18) 0.053(2) 0.0062(15) 0.0005(19) 0.0012(16)
C13 0.046(2) 0.0365(17) 0.0431(19) -0.0066(14) -0.0013(15) 0.0056(15)
C20 0.050(2) 0.0332(17) 0.0473(19) -0.0002(14) 0.0017(16) 0.0050(15)
C12 0.053(2) 0.047(2) 0.0405(19) -0.0106(15) -0.0059(16) 0.0005(17)
C31 0.063(2) 0.0318(18) 0.0447(19) 0.0034(15) -0.0012(17) 0.0016(17)
C11 0.047(2) 0.049(2) 0.0416(19) -0.0051(15) -0.0071(16) 0.0016(17)
C33 0.064(2) 0.0336(18) 0.0408(18) 0.0009(14) 0.0026(17) -0.0001(17)
C26 0.076(3) 0.0383(19) 0.043(2) -0.0003(15) -0.0024(18) -0.0017(18)
C32 0.063(2) 0.0362(18) 0.053(2) 0.0025(15) 0.0025(19) 0.0025(17)
C28 0.064(3) 0.048(2) 0.057(2) 0.0190(18) 0.0082(19) 0.0032(19)
C29 0.070(3) 0.0308(18) 0.059(2) 0.0049(16) 0.008(2) 0.0017(17)
C27 0.069(3) 0.040(2) 0.064(2) -0.0052(17) 0.007(2) 0.0111(19)
C19 0.054(2) 0.049(2) 0.060(2) 0.0002(18) 0.0071(18) 0.0010(18)
C18 0.055(2) 0.060(2) 0.053(2) 0.0011(18) 0.0079(18) -0.0110(19)
C22 0.053(2) 0.051(2) 0.067(3) 0.0122(19) -0.002(2) -0.0061(18)
C17 0.066(3) 0.049(2) 0.052(2) 0.0083(17) -0.0002(19) -0.0122(19)
N11 0.063(3) 0.130(4) 0.076(3) -0.018(3) -0.007(2) 0.031(3)
C24 0.074(3) 0.053(2) 0.076(3) 0.023(2) 0.028(2) 0.014(2)
C25 0.087(3) 0.047(2) 0.044(2) 0.0086(16) 0.003(2) 0.004(2)
C23 0.056(3) 0.050(2) 0.091(3) 0.022(2) 0.004(2) -0.0066(19)
C36 0.081(3) 0.045(2) 0.069(3) 0.0058(19) 0.003(2) -0.004(2)
C39 0.066(3) 0.084(4) 0.095(4) -0.004(3) -0.011(3) 0.011(3)
C42 0.092(4) 0.053(3) 0.128(5) 0.016(3) -0.027(4) -0.014(3)
C41 0.114(4) 0.057(3) 0.090(4) -0.008(2) 0.005(3) 0.019(3)
C43 0.077(4) 0.137(5) 0.060(3) 0.017(3) 0.006(3) 0.025(3)

loop_
_atom_type_symbol
_atom_type_description
_atom_type_scat_dispersion_real
_atom_type_scat_dispersion_imag
_atom_type_scat_source
C C 0.0181 0.0091 'International Tables Vol C Tables 4.2.6.8 and 6.1.1.4'
H H 0.0000 0.0000 'International Tables Vol C Tables 4.2.6.8 and 6.1.1.4'
N N 0.0311 0.0180 'International Tables Vol C Tables 4.2.6.8 and 6.1.1.4'
Ni Ni -3.0029 0.5091 'International Tables Vol C Tables 4.2.6.8 and 6.1.1.4'
O O 0.0492 0.0322 'International Tables Vol C Tables 4.2.6.8 and 6.1.1.4'
P P 0.2955 0.4335 'International Tables Vol C Tables 4.2.6.8 and 6.1.1.4'

loop_
_exptl_crystal_face_index_h
_exptl_crystal_face_index_k
_exptl_crystal_face_index_l
_exptl_crystal_face_perp_dist
-2 10 0 0.0230
4 -9 -4 0.0420
-10 -2 -1 0.0076
10 2 1 0.0152
2 -10 -1 0.0060
-2 10 0 0.0170
-2 10 0 0.0247
-3 0 8 0.1480
3 1 -8 0.1105

loop_
_geom_angle_atom_site_label_1
_geom_angle_atom_site_label_2
_geom_angle_atom_site_label_3
_geom_angle
_geom_angle_site_symmetry_1
_geom_angle_site_symmetry_3
_geom_angle_publ_flag
O35 Ni1 P14 91.05(8) . . ?
O30 Ni1 P14 173.25(9) . . ?
O30 Ni1 O35 90.12(11) . . ?
C9 Ni1 P14 84.24(11) . . ?
C9 Ni1 O35 172.34(14) . . ?
C9 Ni1 O30 95.26(13) . . ?
C15 P14 Ni1 118.81(11) . . ?
C15 P14 C21 107.22(16) . . ?
C15 P14 C13 106.51(16) . . ?
C21 P14 Ni1 112.97(12) . . ?
C21 P14 C13 107.33(16) . . ?
C13 P14 Ni1 103.21(11) . . ?
C33 O35 Ni1 117.9(2) . . ?
C31 O30 Ni1 119.4(3) . . ?
C9 N8 C13 120.9(3) . . ?
C9 N8 C12 112.3(3) . . ?
C12 N8 C13 126.7(3) . . ?
C9 N10 C2 128.4(3) . . ?
C9 N10 C11 110.5(3) . . ?
C11 N10 C2 121.1(3) . . ?
N8 C9 Ni1 122.1(3) . . ?
N10 C9 Ni1 134.0(3) . . ?
N10 C9 N8 103.8(3) . . ?
C5 C6 H6 119.3 . . ?
C7 C6 H6 119.3 . . ?
C7 C6 C5 121.4(4) . . ?
P14 C15 H15 107.3 . . ?
C16 C15 P14 111.1(2) . . ?
C16 C15 H15 107.3 . . ?
C16 C15 C20 110.5(3) . . ?
C20 C15 P14 113.0(2) . . ?
C20 C15 H15 107.3 . . ?
C2 C3 C28 121.2(3) . . ?
C4 C3 C2 117.2(3) . . ?
C4 C3 C28 121.6(3) . . ?
C6 C5 C4 118.3(3) . . ?
C6 C5 C27 119.7(4) . . ?
C4 C5 C27 122.0(3) . . ?
C3 C2 N10 119.2(3) . . ?
C7 C2 N10 118.7(3) . . ?
C7 C2 C3 122.1(3) . . ?
P14 C21 H21 107.7 . . ?
C26 C21 P14 108.9(2) . . ?
C26 C21 H21 107.7 . . ?
C22 C21 P14 113.7(2) . . ?
C22 C21 H21 107.7 . . ?
C22 C21 C26 110.9(3) . . ?
C6 C7 C2 118.6(3) . . ?
C6 C7 C29 120.4(3) . . ?
C2 C7 C29 121.0(3) . . ?
C3 C4 C5 122.5(3) . . ?
C3 C4 H4 118.8 . . ?
C5 C4 H4 118.8 . . ?
C15 C16 H16A 109.4 . . ?
C15 C16 H16B 109.4 . . ?
H16A C16 H16B 108.0 . . ?
C17 C16 C15 111.1(3) . . ?
C17 C16 H16A 109.4 . . ?
C17 C16 H16B 109.4 . . ?
P14 C13 H13A 111.0 . . ?
P14 C13 H13B 111.0 . . ?
N8 C13 P14 103.6(2) . . ?
N8 C13 H13A 111.0 . . ?
N8 C13 H13B 111.0 . . ?
H13A C13 H13B 109.0 . . ?
C15 C20 H20A 109.2 . . ?
C15 C20 H20B 109.2 . . ?
H20A C20 H20B 107.9 . . ?
C19 C20 C15 112.2(3) . . ?
C19 C20 H20A 109.2 . . ?
C19 C20 H20B 109.2 . . ?
N8 C12 H12 127.1 . . ?
C11 C12 N8 105.9(3) . . ?
C11 C12 H12 127.1 . . ?
O30 C31 C32 115.3(3) . . ?
O37 C31 O30 123.0(4) . . ?
O37 C31 C32 121.7(3) . . ?
N10 C11 H11 126.2 . . ?
C12 C11 N10 107.5(3) . . ?
C12 C11 H11 126.2 . . ?
O35 C33 C32 116.1(3) . . ?
O34 C33 O35 123.5(3) . . ?
O34 C33 C32 120.4(3) . . ?
C21 C26 H26A 109.4 . . ?
C21 C26 H26B 109.4 . . ?
C21 C26 C25 111.0(3) . . ?
H26A C26 H26B 108.0 . . ?
C25 C26 H26A 109.4 . . ?
C25 C26 H26B 109.4 . . ?
C31 C32 C33 106.7(3) . . ?
C31 C32 H32 107.3 . . ?
C33 C32 H32 107.3 . . ?
C36 C32 C31 113.4(3) . . ?
C36 C32 C33 114.6(3) . . ?
C36 C32 H32 107.3 . . ?
C3 C28 H28A 109.5 . . ?
C3 C28 H28B 109.5 . . ?
C3 C28 H28C 109.5 . . ?
H28A C28 H28B 109.5 . . ?
H28A C28 H28C 109.5 . . ?
H28B C28 H28C 109.5 . . ?
C7 C29 H29A 109.5 . . ?
C7 C29 H29B 109.5 . . ?
C7 C29 H29C 109.5 . . ?
H29A C29 H29B 109.5 . . ?
H29A C29 H29C 109.5 . . ?
H29B C29 H29C 109.5 . . ?
C5 C27 H27A 109.5 . . ?
C5 C27 H27B 109.5 . . ?
C5 C27 H27C 109.5 . . ?
H27A C27 H27B 109.5 . . ?
H27A C27 H27C 109.5 . . ?
H27B C27 H27C 109.5 . . ?
C20 C19 H19A 109.2 . . ?
C20 C19 H19B 109.2 . . ?
C20 C19 C18 112.0(3) . . ?
H19A C19 H19B 107.9 . . ?
C18 C19 H19A 109.2 . . ?
C18 C19 H19B 109.2 . . ?
C19 C18 H18A 109.4 . . ?
C19 C18 H18B 109.4 . . ?
H18A C18 H18B 108.0 . . ?
C17 C18 C19 111.1(3) . . ?
C17 C18 H18A 109.4 . . ?
C17 C18 H18B 109.4 . . ?
C21 C22 H22A 109.7 . . ?
C21 C22 H22B 109.7 . . ?
C21 C22 C23 109.8(3) . . ?
H22A C22 H22B 108.2 . . ?
C23 C22 H22A 109.7 . . ?
C23 C22 H22B 109.7 . . ?
C16 C17 C18 111.0(3) . . ?
C16 C17 H17A 109.4 . . ?
C16 C17 H17B 109.4 . . ?
C18 C17 H17A 109.4 . . ?
C18 C17 H17B 109.4 . . ?
H17A C17 H17B 108.0 . . ?
C39 N11 C41 117.4(5) . . ?
C39 N11 C43 127.4(6) . . ?
C43 N11 C41 115.1(5) . . ?
H24A C24 H24B 108.0 . . ?
C25 C24 H24A 109.4 . . ?
C25 C24 H24B 109.4 . . ?
C25 C24 C23 111.1(4) . . ?
C23 C24 H24A 109.4 . . ?
C23 C24 H24B 109.4 . . ?
C26 C25 H25A 109.4 . . ?
C26 C25 H25B 109.4 . . ?
C24 C25 C26 111.2(3) . . ?
C24 C25 H25A 109.4 . . ?
C24 C25 H25B 109.4 . . ?
H25A C25 H25B 108.0 . . ?
C22 C23 H23A 109.5 . . ?
C22 C23 H23B 109.5 . . ?
C24 C23 C22 110.6(4) . . ?
C24 C23 H23A 109.5 . . ?
C24 C23 H23B 109.5 . . ?
H23A C23 H23B 108.1 . . ?
C32 C36 H36A 109.5 . . ?
C32 C36 H36B 109.5 . . ?
C32 C36 H36C 109.5 . . ?
H36A C36 H36B 109.5 . . ?
H36A C36 H36C 109.5 . . ?
H36B C36 H36C 109.5 . . ?
O38 C39 N11 119.2(6) . . ?
O38 C39 C42 125.3(6) . . ?
N11 C39 C42 115.5(6) . . ?
C39 C42 H42A 109.5 . . ?
C39 C42 H42B 109.5 . . ?
C39 C42 H42C 109.5 . . ?
H42A C42 H42B 109.5 . . ?
H42A C42 H42C 109.5 . . ?
H42B C42 H42C 109.5 . . ?
N11 C41 H41A 109.5 . . ?
N11 C41 H41B 109.5 . . ?
N11 C41 H41C 109.5 . . ?
H41A C41 H41B 109.5 . . ?
H41A C41 H41C 109.5 . . ?
H41B C41 H41C 109.5 . . ?
N11 C43 H43A 109.5 . . ?
N11 C43 H43B 109.5 . . ?
N11 C43 H43C 109.5 . . ?
H43A C43 H43B 109.5 . . ?
H43A C43 H43C 109.5 . . ?
H43B C43 H43C 109.5 . . ?

loop_
_geom_bond_atom_site_label_1
_geom_bond_atom_site_label_2
_geom_bond_distance
_geom_bond_site_symmetry_2
_geom_bond_publ_flag
Ni1 P14 2.1441(10) . ?
Ni1 O35 1.895(2) . ?
Ni1 O30 1.884(2) . ?
Ni1 C9 1.874(3) . ?
P14 C15 1.820(4) . ?
P14 C21 1.832(3) . ?
P14 C13 1.845(3) . ?
O35 C33 1.291(4) . ?
O30 C31 1.275(4) . ?
N8 C9 1.366(4) . ?
N8 C13 1.461(4) . ?
N8 C12 1.374(4) . ?
N10 C9 1.358(5) . ?
N10 C2 1.439(5) . ?
N10 C11 1.395(4) . ?
O37 C31 1.236(5) . ?
O34 C33 1.226(4) . ?
C6 H6 0.9300 . ?
C6 C5 1.386(5) . ?
C6 C7 1.383(5) . ?
C15 H15 0.9800 . ?
C15 C16 1.535(5) . ?
C15 C20 1.536(5) . ?
C3 C2 1.398(5) . ?
C3 C4 1.383(5) . ?
C3 C28 1.500(5) . ?
C5 C4 1.389(5) . ?
C5 C27 1.498(5) . ?
C2 C7 1.386(5) . ?
C21 H21 0.9800 . ?
C21 C26 1.532(5) . ?
C21 C22 1.523(5) . ?
C7 C29 1.506(4) . ?
O38 C39 1.252(7) . ?
C4 H4 0.9300 . ?
C16 H16A 0.9700 . ?
C16 H16B 0.9700 . ?
C16 C17 1.517(6) . ?
C13 H13A 0.9700 . ?
C13 H13B 0.9700 . ?
C20 H20A 0.9700 . ?
C20 H20B 0.9700 . ?
C20 C19 1.509(6) . ?
C12 H12 0.9300 . ?
C12 C11 1.347(5) . ?
C31 C32 1.533(6) . ?
C11 H11 0.9300 . ?
C33 C32 1.537(5) . ?
C26 H26A 0.9700 . ?
C26 H26B 0.9700 . ?
C26 C25 1.540(5) . ?
C32 H32 0.9800 . ?
C32 C36 1.510(5) . ?
C28 H28A 0.9600 . ?
C28 H28B 0.9600 . ?
C28 H28C 0.9600 . ?
C29 H29A 0.9600 . ?
C29 H29B 0.9600 . ?
C29 H29C 0.9600 . ?
C27 H27A 0.9600 . ?
C27 H27B 0.9600 . ?
C27 H27C 0.9600 . ?
C19 H19A 0.9700 . ?
C19 H19B 0.9700 . ?
C19 C18 1.522(5) . ?
C18 H18A 0.9700 . ?
C18 H18B 0.9700 . ?
C18 C17 1.520(6) . ?
C22 H22A 0.9700 . ?
C22 H22B 0.9700 . ?
C22 C23 1.543(5) . ?
C17 H17A 0.9700 . ?
C17 H17B 0.9700 . ?
N11 C39 1.282(7) . ?
N11 C41 1.551(7) . ?
N11 C43 1.487(7) . ?
C24 H24A 0.9700 . ?
C24 H24B 0.9700 . ?
C24 C25 1.507(6) . ?
C24 C23 1.520(7) . ?
C25 H25A 0.9700 . ?
C25 H25B 0.9700 . ?
C23 H23A 0.9700 . ?
C23 H23B 0.9700 . ?
C36 H36A 0.9600 . ?
C36 H36B 0.9600 . ?
C36 H36C 0.9600 . ?
C39 C42 1.495(7) . ?
C42 H42A 0.9600 . ?
C42 H42B 0.9600 . ?
C42 H42C 0.9600 . ?
C41 H41A 0.9600 . ?
C41 H41B 0.9600 . ?
C41 H41C 0.9600 . ?
C43 H43A 0.9600 . ?
C43 H43B 0.9600 . ?
C43 H43C 0.9600 . ?

loop_
_exptl_oxdiff_crystal_face_indexfrac_h
_exptl_oxdiff_crystal_face_indexfrac_k
_exptl_oxdiff_crystal_face_indexfrac_l
_exptl_oxdiff_crystal_face_x
_exptl_oxdiff_crystal_face_y
_exptl_oxdiff_crystal_face_z
-2.0945 10.1780 0.3522 0.0941 0.3943 -0.9141
3.9720 -8.8148 -3.5561 -0.0789 0.0189 0.9967
-10.0937 -1.7952 -1.4367 0.9724 -0.2331 -0.0095
10.0937 1.7952 1.4367 -0.9724 0.2331 0.0095
2.3540 -10.0743 -1.0692 -0.0754 -0.3159 0.9458
-1.9224 10.2040 -0.1070 0.1059 0.4428 -0.8904
-2.1372 10.1666 0.4650 0.0913 0.3822 -0.9196
-3.2733 0.2768 8.2957 -0.2026 -0.8445 -0.4957
3.1121 0.5841 -8.3074 0.2116 0.8822 0.4207
